data_4104008
loop_
_publ_author_name
'K. C. Nicolaou'
'Arkady Krasovskiy'
'Utpal Majumder'
'Vincent \'E. Tr\'epanier'
'David Y.-K. Chen'

_publ_contact_author_email arkady@scripps.edu
_publ_contact_author_name 'Arkady Krasovskiy'
_publ_section_title
;
 New Synthetic Technologies for the Construction of Heterocycles and
 Tryptamines
;
_journal_name_full 'Journal of the American Chemical Society'
_journal_page_first 3690
_journal_page_last 3699
_journal_paper_doi 10.1021/ja808692j
_journal_volume 131
_journal_year 2009
_chemical_absolute_configuration unk
_chemical_formula_sum 'C17 H22 N2 O4'
_chemical_formula_weight 318.37
_space_group_IT_number 14
_symmetry_cell_setting monoclinic
_symmetry_Int_Tables_number 14
_symmetry_space_group_name_Hall '-P 2ybc'
_symmetry_space_group_name_H-M 'P 1 21/c 1'
_atom_sites_solution_hydrogens geom
_atom_sites_solution_primary direct
_atom_sites_solution_secondary difmap
_audit_creation_method SHELXL-97
_cell_angle_alpha 90.00
_cell_angle_beta 106.040(4)
_cell_angle_gamma 90.00
_cell_formula_units_Z 4
_cell_length_a 9.9100(9)
_cell_length_b 10.5400(5)
_cell_length_c 17.1400(12)
_cell_measurement_temperature 113(2)
_cell_volume 1720.6(2)
_computing_structure_refinement 'SHELXL-97 (Sheldrick, 1997)'
_computing_structure_solution 'SHELXS-97 (Sheldrick, 1990)'
_diffrn_ambient_temperature 113(2)
_diffrn_measured_fraction_theta_full 0.880
_diffrn_measured_fraction_theta_max 0.880
_diffrn_radiation_monochromator graphite
_diffrn_radiation_probe x-ray
_diffrn_radiation_type MoK\a
_diffrn_radiation_wavelength 0.71070
_diffrn_reflns_av_R_equivalents 0.0761
_diffrn_reflns_av_sigmaI/netI 0.0618
_diffrn_reflns_limit_h_max 11
_diffrn_reflns_limit_h_min -16
_diffrn_reflns_limit_k_max 16
_diffrn_reflns_limit_k_min -15
_diffrn_reflns_limit_l_max 28
_diffrn_reflns_limit_l_min -25
_diffrn_reflns_number 37340
_diffrn_reflns_theta_full 35.81
_diffrn_reflns_theta_max 35.81
_diffrn_reflns_theta_min 2.29
_diffrn_source 'rotating-anode X-ray tube'
_diffrn_source_type 'Rigaku MM-007HF'
_exptl_absorpt_coefficient_mu 0.088
_exptl_absorpt_correction_T_max 0.9913
_exptl_absorpt_correction_T_min 0.9741
_exptl_crystal_density_diffrn 1.229
_exptl_crystal_density_method 'not measured'
_exptl_crystal_F_000 680
_exptl_crystal_size_max 0.30
_exptl_crystal_size_mid 0.30
_exptl_crystal_size_min 0.10
_refine_diff_density_max 0.384
_refine_diff_density_min -0.240
_refine_diff_density_rms 0.047
_refine_ls_extinction_coef 0.0092(18)
_refine_ls_extinction_expression Fc^*^=kFc[1+0.001xFc^2^\l^3^/sin(2\q)]^-1/4^
_refine_ls_extinction_method SHELXL
_refine_ls_goodness_of_fit_ref 0.998
_refine_ls_hydrogen_treatment mixed
_refine_ls_matrix_type full
_refine_ls_number_parameters 321
_refine_ls_number_reflns 7092
_refine_ls_number_restraints 0
_refine_ls_restrained_S_all 0.998
_refine_ls_R_factor_all 0.1159
_refine_ls_R_factor_gt 0.0743
_refine_ls_shift/su_max 3.636
_refine_ls_shift/su_mean 0.116
_refine_ls_structure_factor_coef Fsqd
_refine_ls_weighting_details 'calc w=1/[\s^2^(Fo^2^)+(0.0753P)^2^+0.2977P] where P=(Fo^2^+2Fc^2^)/3'
_refine_ls_weighting_scheme calc
_refine_ls_wR_factor_gt 0.1578
_refine_ls_wR_factor_ref 0.1830
_reflns_number_gt 4776
_reflns_number_total 7092
_reflns_threshold_expression >2sigma(I)
_cod_data_source_file ja808692j_si_004.cif
_cod_data_source_block shelxl
_cod_original_sg_symbol_H-M 'P 21/c'
_cod_database_code 4104008

loop_
_symmetry_equiv_pos_as_xyz
'x, y, z'
'-x, y+1/2, -z+1/2'
'-x, -y, -z'
'x, -y-1/2, z-1/2'

loop_
_atom_site_label
_atom_site_type_symbol
_atom_site_fract_x
_atom_site_fract_y
_atom_site_fract_z
_atom_site_U_iso_or_equiv
_atom_site_adp_type
_atom_site_occupancy
_atom_site_symmetry_multiplicity
_atom_site_calc_flag
O1 O 0.43805(11) 0.51398(9) 0.39881(5) 0.0311(3) Uani 1.000(13) 1 d
O2 O 0.49509(10) 0.36463(9) 0.32328(5) 0.0287(3) Uani 1.000(13) 1 d
O3 O 0.09146(11) 0.34446(11) 0.18731(6) 0.0399(4) Uani 1.000(13) 1 d
O4 O 0.17204(11) 0.31019(9) 0.32355(6) 0.0324(3) Uani 1.000(13) 1 d
N1 N 0.54931(13) 0.33899(11) 0.46209(7) 0.0302(4) Uani 1.000(14) 1 d
N2 N 0.26711(13) 0.20360(12) 0.23925(7) 0.0320(4) Uani 1.000(13) 1 d
C1 C 0.73173(17) 0.19166(15) 0.53160(9) 0.0394(5) Uani 1.000(15) 1 d
C2 C 0.81895(18) 0.09055(16) 0.52792(10) 0.0441(6) Uani 1.000(15) 1 d
C3 C 0.81428(17) 0.03468(16) 0.45350(10) 0.0419(6) Uani 1.000(15) 1 d
C4 C 0.72124(15) 0.08057(14) 0.38269(9) 0.0342(5) Uani 1.000(15) 1 d
C5 C 0.63150(14) 0.18030(13) 0.38575(8) 0.0307(4) Uani 1.000(14) 1 d
C6 C 0.63838(14) 0.23580(13) 0.46052(8) 0.0304(4) Uani 1.000(14) 1 d
C7 C 0.49077(14) 0.41026(12) 0.39581(7) 0.0259(4) Uani 1.000(14) 1 d
C8 C 0.51820(14) 0.22831(12) 0.31342(8) 0.0274(4) Uani 1.000(14) 1 d
C9 C 0.55402(16) 0.22007(15) 0.23245(8) 0.0331(5) Uani 1.000(15) 1 d
C10 C 0.43124(16) 0.26099(15) 0.16134(8) 0.0350(5) Uani 1.000(15) 1 d
C11 C 0.29839(16) 0.18886(17) 0.16086(9) 0.0373(5) Uani 1.000(16) 1 d
C12 C 0.37931(14) 0.15958(13) 0.30826(8) 0.0295(4) Uani 1.000(15) 1 d
C13 C 0.17056(14) 0.29192(13) 0.24559(8) 0.0290(4) Uani 1.000(14) 1 d
C14 C 0.07049(16) 0.39728(15) 0.34445(10) 0.0392(5) Uani 1.000(14) 1 d
C15 C -0.07788(19) 0.3460(2) 0.30999(14) 0.0514(8) Uani 1.000(18) 1 d
C16 C 0.0853(2) 0.53061(16) 0.31499(13) 0.0461(7) Uani 1.000(17) 1 d
C17 C 0.1168(3) 0.3908(2) 0.43654(12) 0.0571(9) Uani 1.000(18) 1 d
H1 H 0.7340(19) 0.2351(17) 0.5851(11) 0.041(5) Uiso 1 1 d
H2 H 0.885(2) 0.0593(18) 0.5791(13) 0.049(5) Uiso 1 1 d
H3 H 0.8783(19) -0.0376(17) 0.4489(10) 0.038(5) Uiso 1 1 d
H4 H 0.7214(19) 0.0408(16) 0.3301(11) 0.040(5) Uiso 1 1 d
H5 H 0.5554(19) 0.3788(17) 0.5090(12) 0.037(5) Uiso 1 1 d
H6 H 0.639(2) 0.2731(18) 0.2358(11) 0.045(5) Uiso 1 1 d
H7 H 0.5772(18) 0.1301(17) 0.2249(10) 0.031(4) Uiso 1 1 d
H8 H 0.4142(18) 0.3515(17) 0.1642(10) 0.032(4) Uiso 1 1 d
H9 H 0.4546(19) 0.2459(17) 0.1090(12) 0.044(5) Uiso 1 1 d
H10 H 0.217(2) 0.2205(17) 0.1178(12) 0.046(5) Uiso 1 1 d
H11 H 0.3093(19) 0.0994(19) 0.1532(11) 0.040(5) Uiso 1 1 d
H12 H 0.3518(18) 0.1722(15) 0.3597(11) 0.033(4) Uiso 1 1 d
H13 H 0.3961(16) 0.0674(16) 0.3007(9) 0.028(4) Uiso 1 1 d
H14 H -0.106(2) 0.343(2) 0.2485(15) 0.059(6) Uiso 1 1 d
H15 H -0.085(2) 0.259(2) 0.3303(13) 0.060(6) Uiso 1 1 d
H16 H -0.142(2) 0.400(2) 0.3292(13) 0.059(6) Uiso 1 1 d
H17 H 0.052(3) 0.444(2) 0.4560(14) 0.066(7) Uiso 1 1 d
H18 H 0.106(2) 0.305(2) 0.4538(14) 0.063(7) Uiso 1 1 d
H19 H 0.218(3) 0.425(2) 0.4568(14) 0.071(7) Uiso 1 1 d
H20 H 0.048(2) 0.540(2) 0.2574(16) 0.063(6) Uiso 1 1 d
H21 H 0.033(3) 0.590(2) 0.3407(14) 0.072(7) Uiso 1 1 d
H22 H 0.187(2) 0.5561(19) 0.3319(12) 0.056(6) Uiso 1 1 d

loop_
_atom_site_aniso_label
_atom_site_aniso_U_11
_atom_site_aniso_U_22
_atom_site_aniso_U_33
_atom_site_aniso_U_23
_atom_site_aniso_U_13
_atom_site_aniso_U_12
O1 0.0418(6) 0.0265(5) 0.0257(5) -0.0019(3) 0.0106(4) 0.0009(4)
O2 0.0362(6) 0.0275(5) 0.0235(5) -0.0039(3) 0.0104(4) -0.0013(4)
O3 0.0343(6) 0.0479(7) 0.0344(6) 0.0044(4) 0.0046(4) 0.0062(5)
O4 0.0312(6) 0.0377(6) 0.0301(5) 0.0007(4) 0.0114(4) 0.0056(4)
N1 0.0360(7) 0.0305(6) 0.0231(6) -0.0036(4) 0.0068(4) 0.0049(4)
N2 0.0283(6) 0.0392(7) 0.0268(6) -0.0050(4) 0.0046(4) 0.0022(5)
C1 0.0393(9) 0.0422(9) 0.0313(8) -0.0057(6) 0.0005(6) 0.0048(6)
C2 0.0351(9) 0.0480(10) 0.0399(9) -0.0047(7) -0.0052(7) 0.0081(7)
C3 0.0324(8) 0.0422(9) 0.0467(10) -0.0087(6) 0.0036(6) 0.0080(6)
C4 0.0274(7) 0.0372(8) 0.0375(8) -0.0090(6) 0.0084(6) 0.0010(5)
C5 0.0263(7) 0.0334(7) 0.0310(7) -0.0060(5) 0.0059(5) -0.0007(5)
C6 0.0295(7) 0.0312(7) 0.0290(7) -0.0048(5) 0.0056(5) 0.0020(5)
C7 0.0293(7) 0.0261(6) 0.0236(6) -0.0033(4) 0.0092(5) -0.0028(4)
C8 0.0270(7) 0.0290(6) 0.0263(6) -0.0058(4) 0.0073(5) 0.0008(5)
C9 0.0328(8) 0.0411(9) 0.0273(7) -0.0086(5) 0.0113(5) -0.0003(6)
C10 0.0402(9) 0.0410(9) 0.0249(7) -0.0055(5) 0.0111(6) 0.0038(6)
C11 0.0346(9) 0.0486(10) 0.0261(7) -0.0106(6) 0.0041(6) 0.0041(6)
C12 0.0268(7) 0.0307(7) 0.0296(7) -0.0031(5) 0.0057(5) 0.0013(5)
C13 0.0253(7) 0.0332(7) 0.0279(7) -0.0011(5) 0.0064(5) -0.0014(5)
C14 0.0320(8) 0.0447(9) 0.0445(9) -0.0060(6) 0.0166(6) 0.0064(6)
C15 0.0332(9) 0.0568(13) 0.0707(15) -0.0084(9) 0.0250(9) -0.0030(8)
C16 0.0369(10) 0.0380(9) 0.0606(13) -0.0056(7) 0.0088(8) 0.0051(7)
C17 0.0601(15) 0.0751(17) 0.0442(11) -0.0081(9) 0.0276(9) 0.0148(11)

loop_
_atom_type_symbol
_atom_type_description
_atom_type_scat_dispersion_real
_atom_type_scat_dispersion_imag
_atom_type_scat_source
C C 0.0033 0.0016 'International Tables Vol C Tables 4.2.6.8 and 6.1.1.4'
H H 0.0000 0.0000 'International Tables Vol C Tables 4.2.6.8 and 6.1.1.4'
N N 0.0061 0.0033 'International Tables Vol C Tables 4.2.6.8 and 6.1.1.4'
O O 0.0106 0.0060 'International Tables Vol C Tables 4.2.6.8 and 6.1.1.4'

loop_
_geom_angle_atom_site_label_1
_geom_angle_atom_site_label_2
_geom_angle_atom_site_label_3
_geom_angle
C7 O2 C8 120.06(10)
C13 O4 C14 120.55(11)
C7 N1 C6 122.67(11)
C13 N2 C12 123.27(11)
C13 N2 C11 118.45(12)
C12 N2 C11 113.73(11)
C2 C1 C6 119.35(14)
C1 C2 C3 120.24(15)
C4 C3 C2 119.83(14)
C5 C4 C3 120.49(14)
C4 C5 C6 118.95(13)
C4 C5 C8 124.16(12)
C6 C5 C8 116.76(12)
C1 C6 C5 121.13(13)
C1 C6 N1 120.75(12)
C5 C6 N1 118.11(12)
O1 C7 O2 118.90(11)
O1 C7 N1 123.53(11)
O2 C7 N1 117.54(11)
O2 C8 C5 109.66(10)
O2 C8 C9 104.03(11)
C5 C8 C9 114.82(11)
O2 C8 C12 107.55(10)
C5 C8 C12 109.88(11)
C9 C8 C12 110.51(11)
C8 C9 C10 112.04(12)
C11 C10 C9 111.18(13)
N2 C11 C10 110.12(11)
N2 C12 C8 111.54(11)
O3 C13 O4 125.21(13)
O3 C13 N2 123.53(13)
O4 C13 N2 111.23(11)
O4 C14 C16 111.13(13)
O4 C14 C17 101.15(13)
C16 C14 C17 111.04(16)
O4 C14 C15 109.53(13)
C16 C14 C15 111.85(15)
C17 C14 C15 111.66(17)

loop_
_geom_bond_atom_site_label_1
_geom_bond_atom_site_label_2
_geom_bond_distance
O1 C7 1.2189(15)
O2 C7 1.3446(15)
O2 C8 1.4719(15)
O3 C13 1.2192(16)
O4 C13 1.3460(16)
O4 C14 1.4775(17)
N1 C7 1.3517(17)
N1 C6 1.4056(18)
N2 C13 1.3607(18)
N2 C12 1.4573(18)
N2 C11 1.4682(18)
C1 C2 1.385(2)
C1 C6 1.391(2)
C2 C3 1.394(2)
C3 C4 1.392(2)
C4 C5 1.387(2)
C5 C6 1.3933(18)
C5 C8 1.5114(19)
C8 C9 1.5270(19)
C8 C12 1.5362(19)
C9 C10 1.527(2)
C10 C11 1.518(2)
C14 C16 1.514(3)
C14 C17 1.519(3)
C14 C15 1.524(2)
